data_7056532
loop_
_publ_author_name
'Baruah, Jubaraj Bikash'
'Tarai, Arup'

_publ_section_title
;
 Competing phenol-imidazole and phenol-phenol interactions in flexible
 supramolecular environment of
 N,N'-bis(3-imidazol-1-yl-propyl)naphthalenediimide causing domain
 expansion
;
_journal_name_full 'New J. Chem.'
_journal_paper_doi 10.1039/C7NJ02322G
_journal_year 2017
_chemical_formula_moiety 'C26 H22 N6 O4, 2(C6 H6 O2)'
_chemical_formula_sum 'C38 H34 N6 O8'
_chemical_formula_weight 702.71
_space_group_crystal_system monoclinic
_space_group_IT_number 14
_space_group_name_Hall '-P 2ybc'
_space_group_name_H-M_alt 'P 1 21/c 1'
_symmetry_space_group_name_Hall '-P 2ybc'
_symmetry_space_group_name_H-M 'P 1 21/c 1'
_atom_sites_solution_hydrogens mixed
_audit_creation_method SHELXL-2014/7
_audit_update_record
;
2017-08-11 deposited with the CCDC.
2017-08-21 downloaded from the CCDC.
;
_cell_angle_alpha 90
_cell_angle_beta 97.654(3)
_cell_angle_gamma 90
_cell_formula_units_Z 2
_cell_length_a 9.7353(4)
_cell_length_b 14.6502(6)
_cell_length_c 11.7908(5)
_cell_measurement_reflns_used 2100
_cell_measurement_temperature 296(2)
_cell_measurement_theta_max 20.47
_cell_measurement_theta_min 2.23
_cell_volume 1666.67(12)
_computing_cell_refinement 'Bruker SMART'
_computing_data_collection 'Bruker SMART'
_computing_data_reduction 'Bruker SAINT'
_computing_molecular_graphics 'Bruker SHELXTL'
_computing_publication_material 'Bruker SHELXTL'
_computing_structure_refinement 'SHELXL-2014/7 (Sheldrick, 2014)'
_computing_structure_solution 'Bruker SHELXTL'
_diffrn_ambient_temperature 296(2)
_diffrn_measured_fraction_theta_full 0.964
_diffrn_measured_fraction_theta_max 0.964
_diffrn_measurement_device_type 'CCD area detector'
_diffrn_measurement_method 'phi and omega scans'
_diffrn_radiation_type MoK\a
_diffrn_radiation_wavelength 0.71073
_diffrn_reflns_av_R_equivalents 0.0383
_diffrn_reflns_av_unetI/netI 0.0393
_diffrn_reflns_Laue_measured_fraction_full 0.964
_diffrn_reflns_Laue_measured_fraction_max 0.964
_diffrn_reflns_limit_h_max 10
_diffrn_reflns_limit_h_min -11
_diffrn_reflns_limit_k_max 17
_diffrn_reflns_limit_k_min -17
_diffrn_reflns_limit_l_max 13
_diffrn_reflns_limit_l_min -13
_diffrn_reflns_number 12812
_diffrn_reflns_point_group_measured_fraction_full 0.964
_diffrn_reflns_point_group_measured_fraction_max 0.964
_diffrn_reflns_theta_full 25.038
_diffrn_reflns_theta_max 25.038
_diffrn_reflns_theta_min 2.111
_exptl_absorpt_coefficient_mu 0.100
_exptl_absorpt_correction_T_max 0.989
_exptl_absorpt_correction_T_min 0.975
_exptl_absorpt_correction_type multi-scan
_exptl_absorpt_process_details multi-scan
_exptl_crystal_colour Brown
_exptl_crystal_density_diffrn 1.400
_exptl_crystal_description Block
_exptl_crystal_F_000 736
_exptl_crystal_size_max 0.33
_exptl_crystal_size_mid 0.21
_exptl_crystal_size_min 0.11
_refine_diff_density_max 0.134
_refine_diff_density_min -0.201
_refine_diff_density_rms 0.040
_refine_ls_extinction_method none
_refine_ls_goodness_of_fit_ref 1.081
_refine_ls_hydrogen_treatment mixed
_refine_ls_matrix_type full
_refine_ls_number_parameters 241
_refine_ls_number_reflns 2842
_refine_ls_number_restraints 0
_refine_ls_restrained_S_all 1.081
_refine_ls_R_factor_all 0.0758
_refine_ls_R_factor_gt 0.0437
_refine_ls_shift/su_max 0.000
_refine_ls_shift/su_mean 0.000
_refine_ls_structure_factor_coef Fsqd
_refine_ls_weighting_details 'w=1/[\s^2^(Fo^2^)+(0.0500P)^2^+0.1000P] where P=(Fo^2^+2Fc^2^)/3'
_refine_ls_weighting_scheme calc
_refine_ls_wR_factor_gt 0.1010
_refine_ls_wR_factor_ref 0.1126
_reflns_Friedel_coverage 0.000
_reflns_number_gt 1848
_reflns_number_total 2842
_reflns_threshold_expression 'I > 2\s(I)'
_cod_data_source_file c7nj02322g2.cif
_cod_data_source_block L(res)2
_cod_database_code 7056532
_shelx_shelxl_version_number 2014/7
_shelx_space_group_comment
;
The symmetry employed for this shelxl refinement is uniquely defined
by the following loop, which should always be used as a source of
symmetry information in preference to the above space-group names.
They are only intended as comments.
;

loop_
_space_group_symop_operation_xyz
'x, y, z'
'-x, y+1/2, -z+1/2'
'-x, -y, -z'
'x, -y-1/2, z-1/2'

loop_
_atom_site_label
_atom_site_type_symbol
_atom_site_fract_x
_atom_site_fract_y
_atom_site_fract_z
_atom_site_U_iso_or_equiv
_atom_site_adp_type
_atom_site_occupancy
_atom_site_site_symmetry_order
_atom_site_calc_flag
_atom_site_refinement_flags_posn
_atom_site_refinement_flags_adp
C16 C 0.5839(2) 0.06461(12) 0.62642(18) 0.0403(5) Uani 1 1 d . .
C9 C 0.56330(19) 0.02245(12) 0.51823(17) 0.0379(5) Uani 1 1 d . .
C17 C 0.7169(2) 0.11091(14) 0.6652(2) 0.0445(5) Uani 1 1 d . .
C19 C 0.6436(2) -0.01867(14) 0.33998(19) 0.0474(6) Uani 1 1 d . .
H19 H 0.7122 -0.0175 0.2921 0.057 Uiso 1 1 calc R U
C8 C 0.6668(2) 0.02375(13) 0.44485(18) 0.0409(5) Uani 1 1 d . .
C1 C 0.3776(2) 0.15100(14) 0.24408(19) 0.0457(5) Uani 1 1 d . .
C18 C 0.4810(2) 0.06338(13) 0.69567(19) 0.0466(5) Uani 1 1 d . .
H18 H 0.4946 0.0924 0.7664 0.056 Uiso 1 1 calc R U
C3 C 0.4342(2) 0.22915(13) 0.42160(19) 0.0456(5) Uani 1 1 d . .
C2 C 0.4711(2) 0.19995(13) 0.31868(19) 0.0465(6) Uani 1 1 d . .
H2 H 0.5586 0.2132 0.2996 0.056 Uiso 1 1 calc R U
C7 C 0.7977(2) 0.07281(13) 0.4808(2) 0.0466(6) Uani 1 1 d . .
C13 C 0.8496(2) 0.32095(14) 0.6449(2) 0.0524(6) Uani 1 1 d . .
H13A H 0.7574 0.2947 0.6384 0.063 Uiso 1 1 calc R U
H13B H 0.8872 0.3216 0.7254 0.063 Uiso 1 1 calc R U
C15 C 0.9454(2) 0.16292(14) 0.6231(2) 0.0524(6) Uani 1 1 d . .
H15A H 1.0204 0.1315 0.5929 0.063 Uiso 1 1 calc R U
H15B H 0.9656 0.1626 0.7059 0.063 Uiso 1 1 calc R U
C12 C 0.9103(2) 0.48980(15) 0.6476(2) 0.0527(6) Uani 1 1 d . .
H12 H 0.9781 0.4910 0.7111 0.063 Uiso 1 1 calc R U
C14 C 0.9398(2) 0.26134(14) 0.5810(2) 0.0515(6) Uani 1 1 d . .
H14B H 1.0329 0.2862 0.5899 0.062 Uiso 1 1 calc R U
H14A H 0.9042 0.2623 0.5002 0.062 Uiso 1 1 calc R U
C5 C 0.2124(2) 0.16212(16) 0.3749(2) 0.0579(6) Uani 1 1 d . .
H5 H 0.1245 0.1496 0.3936 0.069 Uiso 1 1 calc R U
N3 N 0.7638(2) 0.53301(14) 0.49720(17) 0.0672(6) Uani 1 1 d . .
C6 C 0.2471(2) 0.13199(15) 0.2719(2) 0.0542(6) Uani 1 1 d . .
H6 H 0.1837 0.0993 0.2217 0.065 Uiso 1 1 calc R U
C4 C 0.3041(2) 0.21017(14) 0.45044(19) 0.0514(6) Uani 1 1 d . .
H4 H 0.2794 0.2297 0.5200 0.062 Uiso 1 1 calc R U
C10 C 0.7535(3) 0.44494(17) 0.5123(2) 0.0644(7) Uani 1 1 d . .
H10 H 0.6932 0.4074 0.4655 0.077 Uiso 1 1 calc R U
O1 O 0.42008(16) 0.12211(11) 0.14430(13) 0.0614(5) Uani 1 1 d . .
H1 H 0.3567 0.0945 0.1061 0.092 Uiso 1 1 calc R U
O4 O 0.74180(15) 0.14650(11) 0.75886(14) 0.0596(5) Uani 1 1 d . .
O3 O 0.88857(15) 0.07875(11) 0.41907(14) 0.0645(5) Uani 1 1 d . .
O2 O 0.53295(15) 0.27463(12) 0.49347(14) 0.0670(5) Uani 1 1 d . .
H2A H 0.4957 0.3034 0.5406 0.101 Uiso 1 1 calc R U
N1 N 0.83940(17) 0.41513(11) 0.60230(15) 0.0484(5) Uani 1 1 d . .
C11 C 0.8630(3) 0.56113(18) 0.5827(2) 0.0602(7) Uani 1 1 d . .
N2 N 0.81520(16) 0.11306(11) 0.58880(15) 0.0434(4) Uani 1 1 d . .
H11 H 0.893(2) 0.6226(16) 0.5939(19) 0.069(7) Uiso 1 1 d . .

loop_
_atom_site_aniso_label
_atom_site_aniso_U_11
_atom_site_aniso_U_22
_atom_site_aniso_U_33
_atom_site_aniso_U_23
_atom_site_aniso_U_13
_atom_site_aniso_U_12
C16 0.0477(13) 0.0320(11) 0.0418(14) 0.0055(10) 0.0084(10) -0.0013(9)
C9 0.0457(12) 0.0307(11) 0.0383(14) 0.0042(10) 0.0097(9) 0.0011(8)
C17 0.0525(13) 0.0374(12) 0.0442(16) 0.0053(11) 0.0083(11) -0.0013(9)
C19 0.0497(13) 0.0456(13) 0.0506(16) 0.0013(11) 0.0196(10) -0.0014(10)
C8 0.0469(13) 0.0351(11) 0.0426(14) 0.0014(10) 0.0126(10) -0.0017(9)
C1 0.0555(14) 0.0414(12) 0.0397(15) 0.0018(10) 0.0048(11) 0.0000(10)
C18 0.0567(14) 0.0432(12) 0.0413(14) -0.0023(10) 0.0117(10) -0.0035(10)
C3 0.0453(12) 0.0420(12) 0.0492(15) -0.0059(11) 0.0051(10) -0.0021(10)
C2 0.0435(12) 0.0455(13) 0.0514(16) 0.0033(11) 0.0092(10) -0.0033(10)
C7 0.0488(14) 0.0405(12) 0.0521(16) 0.0027(11) 0.0129(11) -0.0019(10)
C13 0.0576(14) 0.0453(13) 0.0542(16) 0.0072(12) 0.0070(11) -0.0034(10)
C15 0.0441(13) 0.0498(14) 0.0623(17) -0.0033(12) 0.0037(11) -0.0056(10)
C12 0.0530(14) 0.0497(14) 0.0540(16) -0.0043(12) 0.0015(11) -0.0054(11)
C14 0.0500(13) 0.0492(13) 0.0562(16) -0.0003(12) 0.0103(11) -0.0101(10)
C5 0.0422(13) 0.0603(15) 0.0720(19) 0.0014(14) 0.0110(12) -0.0022(11)
N3 0.0889(15) 0.0531(14) 0.0563(15) 0.0115(11) -0.0024(11) -0.0020(11)
C6 0.0470(14) 0.0525(14) 0.0603(18) -0.0012(12) -0.0035(11) -0.0069(10)
C4 0.0509(13) 0.0522(14) 0.0534(16) -0.0043(12) 0.0152(11) -0.0004(11)
C10 0.0769(17) 0.0569(16) 0.0546(17) 0.0046(13) -0.0092(13) -0.0094(13)
O1 0.0793(11) 0.0602(11) 0.0446(11) -0.0039(8) 0.0078(8) -0.0105(8)
O4 0.0675(10) 0.0653(11) 0.0467(11) -0.0087(9) 0.0097(8) -0.0154(8)
O3 0.0544(10) 0.0796(12) 0.0640(12) -0.0103(9) 0.0245(8) -0.0160(8)
O2 0.0556(9) 0.0818(12) 0.0645(12) -0.0264(9) 0.0109(8) -0.0160(9)
N1 0.0537(11) 0.0437(11) 0.0472(12) 0.0049(9) 0.0040(9) -0.0035(9)
C11 0.0748(17) 0.0441(15) 0.0629(19) 0.0002(14) 0.0133(13) -0.0068(13)
N2 0.0436(10) 0.0406(10) 0.0463(12) -0.0014(9) 0.0068(8) -0.0050(7)

loop_
_atom_type_symbol
_atom_type_description
_atom_type_scat_dispersion_real
_atom_type_scat_dispersion_imag
_atom_type_scat_source
C C 0.0033 0.0016 'International Tables Vol C Tables 4.2.6.8 and 6.1.1.4'
H H 0.0000 0.0000 'International Tables Vol C Tables 4.2.6.8 and 6.1.1.4'
N N 0.0061 0.0033 'International Tables Vol C Tables 4.2.6.8 and 6.1.1.4'
O O 0.0106 0.0060 'International Tables Vol C Tables 4.2.6.8 and 6.1.1.4'

loop_
_geom_angle_atom_site_label_1
_geom_angle_atom_site_label_2
_geom_angle_atom_site_label_3
_geom_angle
_geom_angle_site_symmetry_1
_geom_angle_site_symmetry_3
C18 C16 C9 120.39(18) . .
C18 C16 C17 120.0(2) . .
C9 C16 C17 119.62(18) . .
C16 C9 C9 119.6(2) . 3_656
C16 C9 C8 121.47(17) . .
C9 C9 C8 119.0(2) 3_656 .
O4 C17 N2 120.31(19) . .
O4 C17 C16 122.5(2) . .
N2 C17 C16 117.2(2) . .
C8 C19 C18 121.03(19) . 3_656
C19 C8 C9 119.95(18) . .
C19 C8 C7 120.72(19) . .
C9 C8 C7 119.31(19) . .
O1 C1 C2 117.43(19) . .
O1 C1 C6 122.4(2) . .
C2 C1 C6 120.2(2) . .
C16 C18 C19 120.1(2) . 3_656
O2 C3 C2 116.94(18) . .
O2 C3 C4 122.5(2) . .
C2 C3 C4 120.6(2) . .
C3 C2 C1 119.71(19) . .
O3 C7 N2 120.28(19) . .
O3 C7 C8 122.0(2) . .
N2 C7 C8 117.73(18) . .
N1 C13 C14 113.00(18) . .
N2 C15 C14 112.80(17) . .
C11 C12 N1 106.5(2) . .
C13 C14 C15 112.55(18) . .
C4 C5 C6 121.5(2) . .
C10 N3 C11 104.9(2) . .
C5 C6 C1 119.1(2) . .
C5 C4 C3 118.9(2) . .
N3 C10 N1 112.3(2) . .
C10 N1 C12 106.26(18) . .
C10 N1 C13 125.95(19) . .
C12 N1 C13 127.75(18) . .
C12 C11 N3 110.0(2) . .
C7 N2 C17 124.60(17) . .
C7 N2 C15 117.23(17) . .
C17 N2 C15 118.16(17) . .

loop_
_geom_bond_atom_site_label_1
_geom_bond_atom_site_label_2
_geom_bond_distance
_geom_bond_site_symmetry_2
C16 C18 1.374(3) .
C16 C9 1.407(3) .
C16 C17 1.480(3) .
C9 C9 1.413(4) 3_656
C9 C8 1.413(3) .
C17 O4 1.216(2) .
C17 N2 1.399(3) .
C19 C8 1.375(3) .
C19 C18 1.394(3) 3_656
C8 C7 1.475(3) .
C1 O1 1.365(2) .
C1 C2 1.380(3) .
C1 C6 1.382(3) .
C18 C19 1.394(3) 3_656
C3 O2 1.367(2) .
C3 C2 1.378(3) .
C3 C4 1.383(3) .
C7 O3 1.222(2) .
C7 N2 1.393(3) .
C13 N1 1.467(3) .
C13 C14 1.509(3) .
C15 N2 1.472(2) .
C15 C14 1.523(3) .
C12 C11 1.340(3) .
C12 N1 1.364(3) .
C5 C4 1.370(3) .
C5 C6 1.376(3) .
N3 C10 1.308(3) .
N3 C11 1.364(3) .
C10 N1 1.335(3) .
